data_1549205
loop_
_publ_author_name
'Samandar Sangari, Mozhgan'
'Golbon Haghighi, Mohsen'
'Nabavizadeh, S. Masoud'
'Pfitzner, Arno'
'Rashidi, Mehdi'

_publ_section_title
;
 Influence of ancillary ligands on the photophysical properties of
 cyclometalated organoplatinum(ii) complexes
;
_journal_issue 11
_journal_name_full 'New Journal of Chemistry'
_journal_page_first 8661
_journal_paper_doi 10.1039/C7NJ04888B
_journal_volume 42
_journal_year 2018
_chemical_formula_sum 'C26 H21 Cl N P Pt'
_chemical_formula_weight 609
_space_group_IT_number 14
_space_group_name_Hall '-P 2ybc'
_space_group_name_H-M_alt 'P 1 21/c 1'
_symmetry_cell_setting monoclinic
_symmetry_Int_Tables_number 14
_symmetry_space_group_name_Hall '-P 2ybc'
_symmetry_space_group_name_H-M 'P 1 21/c 1'
_audit_update_record
;
2018-03-29 deposited with the CCDC.
2018-04-04 downloaded from the CCDC.
;
_cell_angle_alpha 90
_cell_angle_beta 107.211(3)
_cell_angle_gamma 90
_cell_formula_units_Z 8
_cell_length_a 16.0265(5)
_cell_length_b 18.9031(5)
_cell_length_c 14.5969(4)
_cell_measurement_reflns_used 12868
_cell_measurement_temperature 293.21(10)
_cell_measurement_theta_max 73.28
_cell_measurement_theta_min 3.69
_cell_volume 4224.1(2)
_computing_cell_refinement 'CrysAlisPro 1.171.38.42b (Rigaku OD, 2015)'
_computing_data_collection 'CrysAlisPro 1.171.38.42b (Rigaku OD, 2015)'
_computing_data_reduction 'CrysAlisPro 1.171.38.42b (Rigaku OD, 2015)'
_computing_molecular_graphics Mercury
_computing_publication_material 'Jana2006 Version 12/03/2018'
_computing_structure_refinement 'Jana2006 Version 12/03/2018'
_computing_structure_solution 'Superflip in Jana2006 Version 12/03/2018'
_diffrn_ambient_temperature 293.21
_diffrn_detector 'CCD plate'
_diffrn_detector_area_resol_mean 5.1773
_diffrn_measured_fraction_theta_full 0.98
_diffrn_measured_fraction_theta_max 0.96
_diffrn_measurement_device 'four-circle diffractometer'
_diffrn_measurement_device_type 'SuperNova, Single source at offset, Atlas'
_diffrn_measurement_method '\w scans'
_diffrn_radiation_monochromator mirror
_diffrn_radiation_probe x-ray
_diffrn_radiation_source 'X-ray tube'
_diffrn_radiation_type 'Cu K\a'
_diffrn_radiation_wavelength 1.54184
_diffrn_reflns_av_R_equivalents 0.0256
_diffrn_reflns_av_unetI/netI 0.0243
_diffrn_reflns_limit_h_max 19
_diffrn_reflns_limit_h_min -14
_diffrn_reflns_limit_k_max 22
_diffrn_reflns_limit_k_min -22
_diffrn_reflns_limit_l_max 17
_diffrn_reflns_limit_l_min -17
_diffrn_reflns_number 20764
_diffrn_reflns_theta_full 71.46
_diffrn_reflns_theta_max 73.64
_diffrn_reflns_theta_min 3.72
_diffrn_source 'micro-focus sealed X-ray tube'
_exptl_absorpt_coefficient_mu 14.402
_exptl_absorpt_correction_T_max 0.407
_exptl_absorpt_correction_T_min 0.248
_exptl_absorpt_correction_type gaussian
_exptl_absorpt_process_details
;
CrysAlisPro 1.171.38.42b (Rigaku Oxford Diffraction, 2015)
Numerical absorption correction based on gaussian integration over
            a multifaceted crystal model
Empirical absorption correction using spherical harmonics,
 implemented in SCALE3 ABSPACK scaling algorithm.
;
_exptl_crystal_colour 'clear yellow'
_exptl_crystal_density_diffrn 1.9151
_exptl_crystal_description prism
_exptl_crystal_F_000 2352
_exptl_crystal_size_max 0.148
_exptl_crystal_size_mid 0.118
_exptl_crystal_size_min 0.096
_refine_diff_density_max 0.35
_refine_diff_density_min -0.59
_refine_ls_extinction_method none
_refine_ls_goodness_of_fit_gt 1.10
_refine_ls_goodness_of_fit_ref 1.10
_refine_ls_hydrogen_treatment constr
_refine_ls_number_constraints 168
_refine_ls_number_parameters 541
_refine_ls_number_reflns 8214
_refine_ls_number_restraints 0
_refine_ls_R_factor_all 0.0223
_refine_ls_R_factor_gt 0.0186
_refine_ls_shift/su_max 0.0036
_refine_ls_shift/su_mean 0.0001
_refine_ls_structure_factor_coef Fsqd
_refine_ls_weighting_details w=1/(\s^2^(I)+0.0004I^2^)
_refine_ls_weighting_scheme sigma
_refine_ls_wR_factor_gt 0.0438
_refine_ls_wR_factor_ref 0.0460
_reflns_number_gt 7422
_reflns_number_total 8214
_reflns_threshold_expression I>3\s(I)
_cod_data_source_file c7nj04888b2.cif
_cod_data_source_block I
_cod_depositor_comments
;
The following automatic conversions were performed:

'_diffrn_radiation_probe' value 'X-ray' changed to 'x-ray' according
to
/home/data/users/saulius/crontab/automatic-downloads/rss-feeds/RSC/lib/dictionaries/cif_core.dic
dictionary named 'cif_core.dic' version 2.4.2 from 2011-04-26.

Automatic conversion script
Id: cif_fix_values 4973 2017-02-22 13:04:09Z antanas 

 Adding full bibliography for 1549205--1549207.cif.
;
_cod_original_sg_symbol_Hall '-P 2ycb'
_cod_original_formula_sum 'C26 H21 Cl1 N1 P1 Pt1'
_cod_database_code 1549205

loop_
_space_group_symop_id
_space_group_symop_operation_xyz
1 x,y,z
2 -x,y+1/2,-z+1/2
3 -x,-y,-z
4 x,-y+1/2,z+1/2

loop_
_atom_site_label
_atom_site_type_symbol
_atom_site_fract_x
_atom_site_fract_y
_atom_site_fract_z
_atom_site_adp_type
_atom_site_U_iso_or_equiv
_atom_site_site_symmetry_multiplicity
_atom_site_occupancy
_atom_site_calc_flag
Pt1 Pt 0.316862(7) 0.268533(6) 0.247540(7) Uani 0.01550(4) 4 1 d
Pt2 Pt 0.884950(7) 0.244235(6) 0.242030(7) Uani 0.01561(4) 4 1 d
Cl2 Cl 0.82245(5) 0.13055(4) 0.19011(5) Uani 0.0231(2) 4 1 d
Cl1 Cl 0.38510(5) 0.37836(3) 0.30908(5) Uani 0.02155(19) 4 1 d
P1 P 0.43940(4) 0.20818(4) 0.31191(4) Uani 0.01520(19) 4 1 d
P2 P 0.75786(5) 0.29905(4) 0.17995(5) Uani 0.01603(19) 4 1 d
N1 N 0.19894(16) 0.32140(13) 0.18024(17) Uani 0.0203(7) 4 1 d
N2 N 1.00706(16) 0.19771(13) 0.30773(16) Uani 0.0195(7) 4 1 d
C213 C 0.95563(19) 0.33283(16) 0.28522(19) Uani 0.0196(8) 4 1 d
C109 C 0.15462(19) 0.20285(16) 0.14239(19) Uani 0.0208(9) 4 1 d
C15 C 0.5802(2) 0.06289(15) 0.2110(2) Uani 0.0229(9) 4 1 d
C1 C 0.5372(2) 0.26107(15) 0.3606(2) Uani 0.0216(9) 4 1 d
C105 C 0.13308(19) 0.27600(17) 0.13539(19) Uani 0.0204(9) 4 1 d
C113 C 0.24219(19) 0.18398(15) 0.19336(19) Uani 0.0187(8) 4 1 d
C35 C 0.6130(2) 0.43361(16) 0.2924(2) Uani 0.0261(10) 4 1 d
C112 C 0.2604(2) 0.11212(15) 0.1995(2) Uani 0.0217(9) 4 1 d
C26 C 0.42506(19) 0.08280(16) 0.4153(2) Uani 0.0213(9) 4 1 d
C11 C 0.47560(19) 0.14779(14) 0.23411(19) Uani 0.0174(8) 4 1 d
C101 C 0.1829(2) 0.39078(17) 0.1768(2) Uani 0.0258(10) 4 1 d
C22 C 0.43408(18) 0.19404(15) 0.49768(19) Uani 0.0189(8) 4 1 d
C2 C 0.6629(2) 0.24193(16) 0.1361(2) Uani 0.0231(9) 4 1 d
C13 C 0.4651(2) 0.10460(16) 0.0754(2) Uani 0.0255(10) 4 1 d
C207 C 1.1967(2) 0.34932(18) 0.4170(2) Uani 0.0266(10) 4 1 d
C33 C 0.7330(2) 0.39133(16) 0.4239(2) Uani 0.0250(10) 4 1 d
C43 C 0.77319(20) 0.34348(17) -0.0858(2) Uani 0.0227(9) 4 1 d
C23 C 0.42371(20) 0.15936(17) 0.5772(2) Uani 0.0231(9) 4 1 d
C209 C 1.04560(19) 0.31806(16) 0.33211(19) Uani 0.0196(9) 4 1 d
C36 C 0.6451(2) 0.39671(16) 0.2279(2) Uani 0.0227(9) 4 1 d
C21 C 0.43433(18) 0.15638(15) 0.41517(19) Uani 0.0168(8) 4 1 d
C24 C 0.4130(2) 0.08657(17) 0.5760(2) Uani 0.0242(9) 4 1 d
C14 C 0.5383(2) 0.06283(16) 0.1133(2) Uani 0.0265(10) 4 1 d
C31 C 0.72184(18) 0.35654(15) 0.26062(19) Uani 0.0175(8) 4 1 d
C34 C 0.6567(2) 0.43053(16) 0.3903(2) Uani 0.0276(10) 4 1 d
C12 C 0.43344(20) 0.14708(15) 0.13544(19) Uani 0.0201(9) 4 1 d
C110 C 0.1130(2) 0.08145(17) 0.1034(2) Uani 0.0264(10) 4 1 d
C32 C 0.7655(2) 0.35441(15) 0.3588(2) Uani 0.0209(9) 4 1 d
C204 C 1.1571(2) 0.22539(18) 0.3931(2) Uani 0.0235(9) 4 1 d
C201 C 1.0263(2) 0.12899(16) 0.3170(2) Uani 0.0256(9) 4 1 d
C42 C 0.76425(19) 0.31060(16) -0.00478(19) Uani 0.0201(8) 4 1 d
C16 C 0.54928(19) 0.10577(15) 0.2712(2) Uani 0.0199(8) 4 1 d
C203 C 1.1763(2) 0.15286(18) 0.4014(2) Uani 0.0283(10) 4 1 d
C202 C 1.1106(2) 0.10530(18) 0.3633(2) Uani 0.0309(11) 4 1 d
C212 C 0.9338(2) 0.40394(15) 0.2750(2) Uani 0.0215(9) 4 1 d
C111 C 0.1959(2) 0.06151(17) 0.1546(2) Uani 0.0260(10) 4 1 d
C211 C 0.9966(2) 0.45757(16) 0.3082(2) Uani 0.0238(9) 4 1 d
C108 C 0.0907(2) 0.15346(18) 0.0973(2) Uani 0.0239(9) 4 1 d
C41 C 0.75737(18) 0.35016(15) 0.07396(19) Uani 0.0182(8) 4 1 d
C106 C -0.0151(2) 0.2482(2) 0.0411(2) Uani 0.0322(11) 4 1 d
C206 C 1.2199(2) 0.28082(19) 0.4290(2) Uani 0.0274(10) 4 1 d
C210 C 1.0824(2) 0.44218(16) 0.3539(2) Uani 0.0245(9) 4 1 d
C44 C 0.77539(19) 0.41686(16) -0.0898(2) Uani 0.0227(9) 4 1 d
C103 C 0.0336(2) 0.37294(19) 0.0835(2) Uani 0.0310(11) 4 1 d
C107 C 0.0044(2) 0.17823(19) 0.0469(2) Uani 0.0300(10) 4 1 d
C25 C 0.4141(2) 0.04859(16) 0.4951(2) Uani 0.0232(9) 4 1 d
C205 C 1.07089(20) 0.24561(16) 0.34480(19) Uani 0.0192(9) 4 1 d
C46 C 0.75768(19) 0.42380(16) 0.0683(2) Uani 0.0213(9) 4 1 d
C102 C 0.1003(2) 0.41819(18) 0.1288(2) Uani 0.0318(11) 4 1 d
C45 C 0.7668(2) 0.45678(16) -0.0138(2) Uani 0.0228(9) 4 1 d
C208 C 1.1087(2) 0.37083(17) 0.3676(2) Uani 0.0221(9) 4 1 d
C104 C 0.0490(2) 0.29959(19) 0.0857(2) Uani 0.0261(10) 4 1 d
H1c1 H 0.549378 0.287459 0.309889 Uiso 0.026 4 1 d
H2c1 H 0.528159 0.293149 0.407803 Uiso 0.026 4 1 d
H3c1 H 0.585571 0.230542 0.389914 Uiso 0.026 4 1 d
H1c2 H 0.671713 0.210808 0.087761 Uiso 0.0278 4 1 d
H2c2 H 0.655105 0.214483 0.188234 Uiso 0.0278 4 1 d
H3c2 H 0.611965 0.27038 0.109047 Uiso 0.0278 4 1 d
H1c12 H 0.382657 0.175901 0.109158 Uiso 0.0241 4 1 d
H1c13 H 0.436274 0.104223 0.007626 Uiso 0.0306 4 1 d
H1c14 H 0.559994 0.033672 0.071563 Uiso 0.0319 4 1 d
H1c15 H 0.630447 0.033438 0.237105 Uiso 0.0275 4 1 d
H1c16 H 0.578891 0.106435 0.338812 Uiso 0.0238 4 1 d
H1c22 H 0.441171 0.244492 0.499163 Uiso 0.0227 4 1 d
H1c23 H 0.423955 0.185859 0.633395 Uiso 0.0277 4 1 d
H1c24 H 0.404873 0.062649 0.630765 Uiso 0.0291 4 1 d
H1c25 H 0.407138 -0.001878 0.49432 Uiso 0.0278 4 1 d
H1c26 H 0.426301 0.055841 0.359939 Uiso 0.0255 4 1 d
H1c101 H 0.229075 0.42273 0.208042 Uiso 0.031 4 1 d
H1c112 H 0.31788 0.096309 0.234743 Uiso 0.0261 4 1 d
H1c110 H 0.07071 0.046546 0.072005 Uiso 0.0317 4 1 d
H1c111 H 0.210634 0.012146 0.160269 Uiso 0.0312 4 1 d
H1c107 H -0.040125 0.144593 0.016804 Uiso 0.036 4 1 d
H1c102 H 0.090364 0.468309 0.127454 Uiso 0.0382 4 1 d
H1c106 H -0.073065 0.263326 0.006428 Uiso 0.0386 4 1 d
H1c103 H -0.023252 0.391327 0.050584 Uiso 0.0372 4 1 d
H1c207 H 1.240126 0.384971 0.442037 Uiso 0.0319 4 1 d
H1c201 H 0.980973 0.094964 0.291117 Uiso 0.0307 4 1 d
H1c203 H 1.23452 0.136793 0.433309 Uiso 0.034 4 1 d
H1c211 H 0.978779 0.506167 0.298612 Uiso 0.0286 4 1 d
H1c206 H 1.279375 0.26865 0.462062 Uiso 0.0329 4 1 d
H1c210 H 1.124058 0.479521 0.376283 Uiso 0.0294 4 1 d
H1c35 H 0.56065 0.461248 0.269575 Uiso 0.0313 4 1 d
H1c33 H 0.763209 0.389629 0.491272 Uiso 0.0299 4 1 d
H1c36 H 0.614703 0.398662 0.160532 Uiso 0.0272 4 1 d
H1c34 H 0.633938 0.45567 0.434805 Uiso 0.0331 4 1 d
H1c32 H 0.818302 0.327355 0.381829 Uiso 0.0251 4 1 d
H1c42 H 0.762711 0.259883 -0.002305 Uiso 0.0241 4 1 d
H1c44 H 0.782885 0.439866 -0.145494 Uiso 0.0272 4 1 d
H1c46 H 0.751619 0.451809 0.120788 Uiso 0.0255 4 1 d
H1c45 H 0.767116 0.507483 -0.017498 Uiso 0.0273 4 1 d
H1c43 H 0.777875 0.315748 -0.139138 Uiso 0.0272 4 1 d
H1c202 H 1.122679 0.055478 0.368556 Uiso 0.0371 4 1 d
H1c212 H 0.874224 0.417059 0.244299 Uiso 0.0258 4 1 d

loop_
_atom_site_aniso_label
_atom_site_aniso_type_symbol
_atom_site_aniso_U_11
_atom_site_aniso_U_22
_atom_site_aniso_U_33
_atom_site_aniso_U_12
_atom_site_aniso_U_13
_atom_site_aniso_U_23
Pt1 Pt 0.01446(6) 0.01623(6) 0.01536(5) 0.00120(4) 0.00370(4) 0.00068(4)
Pt2 Pt 0.01409(6) 0.01683(6) 0.01533(5) 0.00301(4) 0.00347(4) 0.00070(4)
Cl2 Cl 0.0251(4) 0.0195(3) 0.0228(3) 0.0003(3) 0.0042(3) -0.0024(2)
Cl1 Cl 0.0244(3) 0.0176(3) 0.0219(3) -0.0013(3) 0.0057(2) -0.0020(2)
P1 P 0.0129(3) 0.0169(3) 0.0150(3) 0.0004(2) 0.0029(2) 0.0003(2)
P2 P 0.0131(3) 0.0174(3) 0.0169(3) 0.0019(3) 0.0033(2) 0.0011(2)
N1 N 0.0197(13) 0.0220(12) 0.0199(10) 0.0062(10) 0.0069(9) 0.0039(9)
N2 N 0.0165(12) 0.0218(12) 0.0206(10) 0.0072(10) 0.0059(9) 0.0015(9)
C213 C 0.0156(14) 0.0259(14) 0.0179(12) 0.0033(11) 0.0062(10) 0.0018(10)
C109 C 0.0183(15) 0.0280(15) 0.0173(12) 0.0016(12) 0.0069(10) 0.0011(11)
C15 C 0.0191(15) 0.0187(13) 0.0314(15) 0.0000(11) 0.0083(12) -0.0009(11)
C1 C 0.0191(15) 0.0202(13) 0.0240(13) -0.0046(11) 0.0039(11) 0.0002(11)
C105 C 0.0150(14) 0.0314(15) 0.0156(12) 0.0023(12) 0.0057(10) 0.0020(11)
C113 C 0.0169(14) 0.0228(14) 0.0181(12) -0.0003(11) 0.0079(10) -0.0011(10)
C35 C 0.0208(16) 0.0234(14) 0.0375(16) 0.0054(12) 0.0140(13) 0.0041(12)
C112 C 0.0183(15) 0.0193(13) 0.0275(13) -0.0007(11) 0.0065(11) 0.0004(11)
C26 C 0.0196(15) 0.0219(14) 0.0226(13) 0.0006(11) 0.0066(11) -0.0009(11)
C11 C 0.0184(14) 0.0178(12) 0.0173(12) -0.0022(11) 0.0070(10) -0.0014(10)
C101 C 0.0236(16) 0.0272(15) 0.0265(14) 0.0055(13) 0.0072(12) 0.0035(12)
C22 C 0.0158(14) 0.0207(13) 0.0190(12) 0.0028(11) 0.0036(10) 0.0010(10)
C2 C 0.0172(15) 0.0256(14) 0.0252(14) -0.0033(12) 0.0041(11) 0.0012(11)
C13 C 0.0319(18) 0.0265(15) 0.0193(13) -0.0037(13) 0.0093(12) -0.0035(11)
C207 C 0.0167(15) 0.0353(17) 0.0273(14) -0.0027(13) 0.0058(12) -0.0023(12)
C33 C 0.0314(17) 0.0252(14) 0.0203(13) 0.0001(13) 0.0109(12) -0.0005(11)
C43 C 0.0191(15) 0.0294(15) 0.0190(12) 0.0020(12) 0.0050(11) -0.0038(11)
C23 C 0.0188(15) 0.0330(16) 0.0174(12) 0.0020(12) 0.0053(11) -0.0013(11)
C209 C 0.0185(15) 0.0244(14) 0.0178(12) 0.0019(11) 0.0083(10) 0.0020(10)
C36 C 0.0194(15) 0.0239(14) 0.0242(13) 0.0015(12) 0.0058(11) 0.0032(11)
C21 C 0.0116(13) 0.0208(13) 0.0169(11) 0.0012(10) 0.0022(10) 0.0029(10)
C24 C 0.0189(15) 0.0333(16) 0.0210(13) -0.0004(12) 0.0069(11) 0.0058(12)
C14 C 0.0302(17) 0.0232(14) 0.0307(15) 0.0004(13) 0.0159(13) -0.0062(12)
C31 C 0.0145(14) 0.0200(13) 0.0198(12) -0.0015(11) 0.0075(10) 0.0019(10)
C34 C 0.0354(19) 0.0218(14) 0.0307(15) 0.0009(13) 0.0179(14) -0.0006(12)
C12 C 0.0189(15) 0.0209(13) 0.0189(12) -0.0006(11) 0.0030(11) 0.0020(10)
C110 C 0.0232(16) 0.0318(16) 0.0245(13) -0.0106(13) 0.0073(12) -0.0056(12)
C32 C 0.0222(15) 0.0183(13) 0.0227(13) 0.0021(11) 0.0073(11) 0.0025(10)
C204 C 0.0194(15) 0.0343(16) 0.0172(12) 0.0073(13) 0.0061(11) 0.0021(11)
C201 C 0.0227(16) 0.0246(15) 0.0264(13) 0.0072(12) 0.0027(12) 0.0012(12)
C42 C 0.0173(14) 0.0223(13) 0.0190(12) 0.0010(11) 0.0029(10) -0.0004(11)
C16 C 0.0186(14) 0.0204(13) 0.0207(12) -0.0004(11) 0.0059(11) 0.0003(10)
C203 C 0.0218(16) 0.0374(17) 0.0243(14) 0.0127(14) 0.0047(12) 0.0045(12)
C202 C 0.0310(19) 0.0278(16) 0.0314(15) 0.0132(14) 0.0052(13) 0.0021(13)
C212 C 0.0179(15) 0.0216(14) 0.0250(13) 0.0010(11) 0.0063(11) 0.0005(11)
C111 C 0.0252(17) 0.0255(15) 0.0284(14) -0.0044(13) 0.0095(12) -0.0033(12)
C211 C 0.0228(16) 0.0231(14) 0.0263(14) 0.0024(12) 0.0082(12) 0.0016(11)
C108 C 0.0152(15) 0.0368(17) 0.0200(12) -0.0016(12) 0.0055(11) -0.0020(12)
C41 C 0.0136(13) 0.0218(13) 0.0179(12) 0.0020(11) 0.0029(10) 0.0015(10)
C106 C 0.0143(15) 0.054(2) 0.0269(15) 0.0028(14) 0.0040(12) 0.0025(14)
C206 C 0.0148(15) 0.0437(18) 0.0216(13) 0.0041(13) 0.0021(11) 0.0009(13)
C210 C 0.0240(16) 0.0254(15) 0.0247(13) -0.0054(12) 0.0083(12) -0.0021(11)
C44 C 0.0176(15) 0.0292(15) 0.0206(13) -0.0001(12) 0.0045(11) 0.0050(11)
C103 C 0.0252(17) 0.0410(18) 0.0270(14) 0.0135(14) 0.0082(13) 0.0091(13)
C107 C 0.0189(16) 0.0443(19) 0.0254(14) -0.0043(14) 0.0043(12) -0.0018(13)
C25 C 0.0216(16) 0.0219(14) 0.0259(14) -0.0006(12) 0.0068(11) 0.0048(11)
C205 C 0.0176(14) 0.0269(14) 0.0150(12) 0.0050(11) 0.0077(10) 0.0005(10)
C46 C 0.0199(15) 0.0224(14) 0.0203(12) 0.0028(11) 0.0040(11) 0.0005(11)
C102 C 0.0339(19) 0.0309(16) 0.0330(16) 0.0132(14) 0.0134(14) 0.0081(13)
C45 C 0.0237(16) 0.0208(13) 0.0229(13) 0.0011(12) 0.0055(11) 0.0029(11)
C208 C 0.0167(15) 0.0299(15) 0.0203(12) -0.0002(12) 0.0064(11) -0.0006(11)
C104 C 0.0190(15) 0.0405(18) 0.0199(13) 0.0056(13) 0.0074(11) 0.0068(12)

loop_
_atom_type_symbol
_atom_type_scat_dispersion_real
_atom_type_scat_dispersion_imag
_atom_type_scat_source
C 0.0181 0.0091 'International Tables Vol C tables 4.2.6.8 and 6.1.1.1'
H 0.0000 0.0000 'International Tables Vol C tables 4.2.6.8 and 6.1.1.1'
Cl 0.3639 0.7018 'International Tables Vol C tables 4.2.6.8 and 6.1.1.1'
N 0.0311 0.0180 'International Tables Vol C tables 4.2.6.8 and 6.1.1.1'
P 0.2955 0.4335 'International Tables Vol C tables 4.2.6.8 and 6.1.1.1'
Pt -4.5932 6.9264 'International Tables Vol C tables 4.2.6.8 and 6.1.1.1'

loop_
_geom_angle_atom_site_label_1
_geom_angle_atom_site_label_2
_geom_angle_atom_site_label_3
_geom_angle
Cl1 Pt1 P1 92.18(2)
Cl1 Pt1 N1 90.63(6)
Cl1 Pt1 C113 171.26(10)
P1 Pt1 N1 176.73(7)
P1 Pt1 C113 96.12(9)
N1 Pt1 C113 81.16(11)
Cl2 Pt2 P2 92.42(3)
Cl2 Pt2 N2 90.84(6)
Cl2 Pt2 C213 170.86(10)
P2 Pt2 N2 176.20(7)
P2 Pt2 C213 95.88(9)
N2 Pt2 C213 81.01(11)
Pt2 Cl2 N2 40.87(4)
Pt1 Cl1 N1 41.08(4)
Pt1 P1 C1 115.74(8)
Pt1 P1 C11 117.52(8)
Pt1 P1 C21 112.05(10)
C1 P1 C11 101.05(14)
C1 P1 C21 102.53(12)
C11 P1 C21 106.27(12)
Pt2 P2 C2 115.85(12)
Pt2 P2 C31 116.28(9)
Pt2 P2 C41 111.48(11)
C2 P2 C31 100.91(15)
C2 P2 C41 102.91(14)
C31 P2 C41 108.09(14)
Pt1 N1 Cl1 48.30(6)
Pt1 N1 C105 112.59(18)
Pt1 N1 C101 128.3(2)
Cl1 N1 C105 160.72(19)
Cl1 N1 C101 80.04(16)
C105 N1 C101 119.1(3)
Pt2 N2 Cl2 48.29(6)
Pt2 N2 C201 127.6(2)
Pt2 N2 C205 113.21(19)
Cl2 N2 C201 79.49(16)
Cl2 N2 C205 161.14(19)
C201 N2 C205 119.2(3)
Pt2 C213 C209 112.5(3)
Pt2 C213 C212 132.2(2)
C209 C213 C212 115.3(3)
C105 C109 C113 117.5(3)
C105 C109 C108 119.2(3)
C113 C109 C108 123.3(3)
C14 C15 C16 119.8(3)
C14 C15 H1c15 120.13
C16 C15 H1c15 120.08
P1 C1 H1c1 109.45
P1 C1 H2c1 109.4
P1 C1 H3c1 109.41
H1c1 C1 H2c1 109.54
H1c1 C1 H3c1 109.56
H2c1 C1 H3c1 109.47
N1 C105 C109 116.1(3)
N1 C105 C104 122.4(3)
C109 C105 C104 121.5(3)
Pt1 C113 C109 112.7(3)
Pt1 C113 C112 131.6(2)
C109 C113 C112 115.8(3)
C36 C35 C34 120.0(3)
C36 C35 H1c35 119.96
C34 C35 H1c35 120.05
C113 C112 C111 121.4(3)
C113 C112 H1c112 119.28
C111 C112 H1c112 119.37
C21 C26 C25 120.2(3)
C21 C26 H1c26 119.9
C25 C26 H1c26 119.87
P1 C11 C12 120.1(2)
P1 C11 C16 120.3(2)
C12 C11 C16 119.4(3)
N1 C101 C102 121.6(3)
N1 C101 H1c101 119.21
C102 C101 H1c101 119.14
C23 C22 C21 120.9(3)
C23 C22 H1c22 119.57
C21 C22 H1c22 119.57
P2 C2 H1c2 109.39
P2 C2 H2c2 109.47
P2 C2 H3c2 109.41
H1c2 C2 H2c2 109.53
H1c2 C2 H3c2 109.45
H2c2 C2 H3c2 109.57
C14 C13 C12 120.1(3)
C14 C13 H1c13 119.95
C12 C13 H1c13 119.95
C206 C207 C208 122.0(3)
C206 C207 H1c207 119.04
C208 C207 H1c207 118.99
C34 C33 C32 119.5(2)
C34 C33 H1c33 120.26
C32 C33 H1c33 120.25
C42 C43 C44 119.7(3)
C42 C43 H1c43 120.09
C44 C43 H1c43 120.17
C22 C23 C24 120.2(3)
C22 C23 H1c23 119.94
C24 C23 H1c23 119.83
C213 C209 C205 117.2(3)
C213 C209 C208 123.6(3)
C205 C209 C208 119.2(3)
C35 C36 C31 120.3(2)
C35 C36 H1c36 119.86
C31 C36 H1c36 119.81
P1 C21 C26 124.5(2)
P1 C21 C22 116.87(19)
C26 C21 C22 118.5(3)
C23 C24 C25 119.5(3)
C23 C24 H1c24 120.27
C25 C24 H1c24 120.24
C15 C14 C13 120.3(3)
C15 C14 H1c14 119.88
C13 C14 H1c14 119.77
P2 C31 C36 121.2(2)
P2 C31 C32 119.3(2)
C36 C31 C32 119.1(3)
C35 C34 C33 120.5(3)
C35 C34 H1c34 119.77
C33 C34 H1c34 119.76
C11 C12 C13 119.9(3)
C11 C12 H1c12 120.02
C13 C12 H1c12 120.06
C111 C110 C108 119.3(3)
C111 C110 H1c110 120.45
C108 C110 H1c110 120.26
C33 C32 C31 120.6(3)
C33 C32 H1c32 119.65
C31 C32 H1c32 119.77
C203 C204 C206 124.6(3)
C203 C204 C205 117.8(3)
C206 C204 C205 117.6(3)
N2 C201 C202 121.6(3)
N2 C201 H1c201 119.21
C202 C201 H1c201 119.17
C43 C42 C41 121.0(3)
C43 C42 H1c42 119.5
C41 C42 H1c42 119.52
C15 C16 C11 120.4(2)
C15 C16 H1c16 119.8
C11 C16 H1c16 119.77
C204 C203 C202 118.9(3)
C204 C203 H1c203 120.57
C202 C203 H1c203 120.5
C201 C202 C203 120.2(3)
C201 C202 H1c202 119.85
C203 C202 H1c202 119.92
C213 C212 C211 122.0(3)
C213 C212 H1c212 119.08
C211 C212 H1c212 118.95
C112 C111 C110 121.5(3)
C112 C111 H1c111 119.24
C110 C111 H1c111 119.22
C212 C211 C210 121.7(3)
C212 C211 H1c211 119.16
C210 C211 H1c211 119.13
C109 C108 C110 118.7(3)
C109 C108 C107 118.9(3)
C110 C108 C107 122.4(3)
P2 C41 C42 115.5(3)
P2 C41 C46 125.5(2)
C42 C41 C46 118.8(3)
C107 C106 C104 121.0(3)
C107 C106 H1c106 119.49
C104 C106 H1c106 119.49
C207 C206 C204 121.1(3)
C207 C206 H1c206 119.41
C204 C206 H1c206 119.48
C211 C210 C208 119.1(3)
C211 C210 H1c210 120.42
C208 C210 H1c210 120.43
C43 C44 C45 120.1(3)
C43 C44 H1c44 119.88
C45 C44 H1c44 120.02
C102 C103 C104 119.7(3)
C102 C103 H1c103 120.09
C104 C103 H1c103 120.18
C108 C107 C106 121.2(3)
C108 C107 H1c107 119.44
C106 C107 H1c107 119.41
C26 C25 C24 120.7(3)
C26 C25 H1c25 119.73
C24 C25 H1c25 119.61
N2 C205 C209 116.0(3)
N2 C205 C204 122.2(3)
C209 C205 C204 121.7(3)
C41 C46 C45 120.0(3)
C41 C46 H1c46 120
C45 C46 H1c46 119.98
C101 C102 C103 119.7(3)
C101 C102 H1c102 120.11
C103 C102 H1c102 120.24
C44 C45 C46 120.4(3)
C44 C45 H1c45 119.76
C46 C45 H1c45 119.86
C207 C208 C209 118.4(3)
C207 C208 C210 123.3(3)
C209 C208 C210 118.3(3)
C105 C104 C106 118.2(3)
C105 C104 C103 117.5(3)
C106 C104 C103 124.3(3)

loop_
_geom_bond_atom_site_label_1
_geom_bond_atom_site_label_2
_geom_bond_distance
Pt1 Cl1 2.3941(6)
Pt1 P1 2.2247(7)
Pt1 N1 2.107(3)
Pt1 C113 2.012(3)
Pt2 Cl2 2.3972(8)
Pt2 P2 2.2251(8)
Pt2 N2 2.101(3)
Pt2 C213 2.015(4)
Cl2 N2 3.211(3)
Cl1 N1 3.206(3)
P1 C1 1.818(3)
P1 C11 1.822(3)
P1 C21 1.820(3)
P2 C2 1.821(3)
P2 C31 1.817(3)
P2 C41 1.822(3)
N1 C105 1.367(4)
N1 C101 1.335(4)
N2 C201 1.332(4)
N2 C205 1.353(4)
C213 C209 1.429(4)
C213 C212 1.386(5)
C109 C105 1.420(5)
C109 C113 1.426(4)
C109 C108 1.398(5)
C15 C14 1.385(4)
C15 C16 1.390(5)
C15 H1c15 0.9603
C1 H1c1 0.9591
C1 H2c1 0.9601
C1 H3c1 0.9599
C105 C104 1.401(4)
C113 C112 1.387(5)
C35 C36 1.387(5)
C35 C34 1.394(4)
C35 H1c35 0.9605
C112 C111 1.418(5)
C112 H1c112 0.9602
C26 C21 1.399(4)
C26 C25 1.388(5)
C26 H1c26 0.9604
C11 C12 1.399(4)
C11 C16 1.393(4)
C101 C102 1.401(4)
C101 H1c101 0.9593
C22 C23 1.384(5)
C22 C21 1.399(4)
C22 H1c22 0.9607
C2 H1c2 0.9603
C2 H2c2 0.9589
C2 H3c2 0.9599
C13 C14 1.387(5)
C13 C12 1.391(5)
C13 H1c13 0.9601
C207 C206 1.344(5)
C207 C208 1.440(4)
C207 H1c207 0.9603
C33 C34 1.389(5)
C33 C32 1.398(5)
C33 H1c33 0.9596
C43 C42 1.381(5)
C43 C44 1.390(5)
C43 H1c43 0.96
C23 C24 1.386(5)
C23 H1c23 0.9597
C209 C205 1.426(5)
C209 C208 1.405(5)
C36 C31 1.403(4)
C36 H1c36 0.9603
C24 C25 1.387(5)
C24 H1c24 0.9605
C14 H1c14 0.9595
C31 C32 1.397(4)
C34 H1c34 0.9601
C12 H1c12 0.9592
C110 C111 1.369(4)
C110 C108 1.405(5)
C110 H1c110 0.9599
C32 H1c32 0.9603
C204 C203 1.402(5)
C204 C206 1.439(5)
C204 C205 1.405(4)
C201 C202 1.394(4)
C201 H1c201 0.9602
C42 C41 1.403(5)
C42 H1c42 0.96
C16 H1c16 0.9603
C203 C202 1.372(5)
C203 H1c203 0.9608
C202 H1c202 0.96
C212 C211 1.411(5)
C212 H1c212 0.9598
C111 H1c111 0.9599
C211 C210 1.370(4)
C211 H1c211 0.9593
C108 C107 1.439(4)
C41 C46 1.394(5)
C106 C107 1.356(5)
C106 C104 1.424(5)
C106 H1c106 0.9606
C206 H1c206 0.9602
C210 C208 1.410(5)
C210 H1c210 0.9597
C44 C45 1.382(5)
C44 H1c44 0.9599
C103 C102 1.377(5)
C103 C104 1.406(5)
C103 H1c103 0.9609
C107 H1c107 0.9593
C25 H1c25 0.9604
C46 C45 1.396(5)
C46 H1c46 0.9597
C102 H1c102 0.9597
C45 H1c45 0.9597
